data_1528895
loop_
_publ_author_name
'Stewner, F.'
'Hoppe, R.'

_publ_section_title
;
 Ueber 'Kationen-reiche' Oxide. Zur Kenntnis von Li5 Ga O4 und Li5 Al O4
;
_journal_name_full Naturwissenschaften
_journal_page_first 297
_journal_page_last 297
_journal_volume 55
_journal_year 1968
_chemical_formula_sum 'Ga Li5 O4'
_chemical_name_systematic 'Li5 Ga O4'
_space_group_IT_number 61
_symmetry_space_group_name_Hall '-P 2ac 2ab'
_symmetry_space_group_name_H-M 'P b c a'
_cell_angle_alpha 90
_cell_angle_beta 90
_cell_angle_gamma 90
_cell_formula_units_Z 8
_cell_length_a 9.173
_cell_length_b 9.094
_cell_length_c 9.202
_cell_volume 767.624
_citation_journal_id_ASTM NATWAY
_cod_data_source_file Stewner_NATWAY_1968_372.cif
_cod_data_source_block Ga1Li5O4
_cod_original_formula_sum 'Ga1 Li5 O4'
_cod_database_code 1528895

loop_
_symmetry_equiv_pos_as_xyz
x,y,z
-x+1/2,-y,z+1/2
x+1/2,-y+1/2,-z
-x,y+1/2,-z+1/2
-x,-y,-z
x-1/2,y,-z-1/2
-x-1/2,y-1/2,z
x,-y-1/2,z-1/2

loop_
_atom_site_label
_atom_site_type_symbol
_atom_site_fract_x
_atom_site_fract_y
_atom_site_fract_z
_atom_site_occupancy
_atom_site_U_iso_or_equiv
Li3 Li+1 0.09 0.16 0.41 1 0.0
O3 O-2 0.012 0.242 0.036 1 0.0
Li1 Li+1 0.4 0.16 0.61 1 0.0
Li2 Li+1 0.36 0.13 0.88 1 0.0
O4 O-2 0.246 0.236 0.243 1 0.0
Ga1 Ga+3 0.145 0.117 0.1185 1 0.0
O1 O-2 0.25 -0.011 0.005 1 0.0
Li4 Li+1 0.34 0.09 0.35 1 0.0
Li5 Li+1 0.14 0.08 0.66 1 0.0
O2 O-2 0.04 0.002 0.242 1 0.0
